data_4071114
loop_
_publ_author_name
'Jacques, B\'eatrice'
'Eloi, Antoine'
'Chavarot-Kerlidou, Murielle'
'Rose-Munch, Fran\,coise'
'Rose, Eric'
'G\'erard, H\'el\`ene'
'Herson, Patrick'

_publ_section_title
;
 Unprecedented (\h5-Formylcyclohexadienyl)Mn(CO)3Complexes: Synthesis,
 Structural and Theoretical Characterizations, and Resolution of the
 Planar Chirality
;
_journal_issue 11
_journal_name_full Organometallics
_journal_page_first 2505
_journal_paper_doi 10.1021/om7012666
_journal_volume 27
_journal_year 2008
_chemical_formula_moiety 'C23 H19 Mn1 O5'
_chemical_formula_sum 'C23 H19 Mn O5'
_chemical_formula_weight 430.33
_space_group_IT_number 2
_symmetry_cell_setting triclinic
_symmetry_space_group_name_Hall '-P 1'
_symmetry_space_group_name_H-M 'P -1'
_atom_sites_solution_hydrogens geom
_atom_sites_solution_primary direct
_cell_angle_alpha 72.273(8)
_cell_angle_beta 80.503(11)
_cell_angle_gamma 88.397(8)
_cell_formula_units_Z 2
_cell_length_a 8.9297(8)
_cell_length_b 10.7940(10)
_cell_length_c 11.1264(13)
_cell_measurement_reflns_used 133
_cell_measurement_temperature 200
_cell_measurement_theta_max 23
_cell_measurement_theta_min 3
_cell_volume 1007.24(18)
_computing_cell_refinement 'Dirax/lsq (Duisenberg & Schreurs, 1989-2000)'
_computing_data_collection 'COLLECT (Nonius, 1997-2001).'
_computing_data_reduction 'EvalCCD (Duisenberg & Schreurs 1990-2000)'
_computing_molecular_graphics 'CAMERON (Watkin et al., 1996)'
_computing_publication_material 'CRYSTALS (Betteridge et al., 2003)'
_computing_structure_refinement 'CRYSTALS (Betteridge et al., 2003)'
_computing_structure_solution 'SHELXS 86 (Sheldrick, 1986)'
_diffrn_ambient_temperature 200
_diffrn_measured_fraction_theta_full 0.994
_diffrn_measured_fraction_theta_max 0.992
_diffrn_measurement_device 'Nonius KappaCCD'
_diffrn_measurement_device_type Area
_diffrn_measurement_method '\f & \w scans'
_diffrn_radiation_monochromator graphite
_diffrn_radiation_type 'Mo K\a'
_diffrn_radiation_wavelength 0.71073
_diffrn_reflns_av_R_equivalents 0.031
_diffrn_reflns_limit_h_max 12
_diffrn_reflns_limit_h_min -12
_diffrn_reflns_limit_k_max 15
_diffrn_reflns_limit_k_min -15
_diffrn_reflns_limit_l_max 15
_diffrn_reflns_limit_l_min -15
_diffrn_reflns_number 19938
_diffrn_reflns_theta_full 27.300
_diffrn_reflns_theta_max 30.000
_diffrn_reflns_theta_min 1.948
_diffrn_standards_number 0
_exptl_absorpt_coefficient_mu 0.687
_exptl_absorpt_correction_T_max 0.93
_exptl_absorpt_correction_T_min 0.92
_exptl_absorpt_correction_type multi-scan
_exptl_absorpt_process_details 'SADABS (Siemens, 1996)'
_exptl_crystal_colour yellow
_exptl_crystal_density_diffrn 1.419
_exptl_crystal_density_method 'not measured'
_exptl_crystal_description parallelepiped
_exptl_crystal_F_000 444
_exptl_crystal_size_max 0.22
_exptl_crystal_size_mid 0.12
_exptl_crystal_size_min 0.10
_refine_diff_density_max 0.46
_refine_diff_density_min -0.40
_refine_ls_extinction_coef 80.590
_refine_ls_extinction_method 'Larson (1970), Equation 22'
_refine_ls_goodness_of_fit_ref 1.3664
_refine_ls_hydrogen_treatment refU
_refine_ls_matrix_type full
_refine_ls_number_parameters 263
_refine_ls_number_reflns 5832
_refine_ls_number_restraints 0
_refine_ls_R_factor_all 0.0434
_refine_ls_R_factor_gt 0.0326
_refine_ls_shift/su_max 0.001186
_refine_ls_structure_factor_coef Fsqd
_refine_ls_weighting_details
;
 Method, part 1, Chebychev polynomial, (Watkin, 1994, Prince, 1982) 
 [weight] = 1.0/[A~0~*T~0~(x)+A~1~*T~1~(x) ... +A~n-1~]*T~n-1~(x)] 
 where A~i~ are the Chebychev coefficients listed below and x= Fcalc/Fmax 
 Method = Robust Weighting (Prince, 1982) 
 W = [weight] * [1-(deltaF/6*sigmaF)^2^]^2^ 
 A~i~ are: 
 8.75 8.34 1.76 
;
_refine_ls_weighting_scheme calc
_refine_ls_wR_factor_all 0.0506
_refine_ls_wR_factor_gt 0.0473
_refine_ls_wR_factor_ref 0.0506
_reflns_limit_h_max 12
_reflns_limit_h_min -12
_reflns_limit_k_max 15
_reflns_limit_k_min -14
_reflns_limit_l_max 15
_reflns_limit_l_min 0
_reflns_number_gt 4782
_reflns_number_total 5835
_reflns_threshold_expression I>2.0\s(I)
_oxford_refine_ls_r_factor_ref 0.0434
_oxford_reflns_number_all 5832
_oxford_reflns_threshold_expression_ref I>-3.0\s(I)
_cod_data_source_file om7012666-file002.cif
_cod_data_source_block 1
_cod_depositor_comments
;
The following automatic conversions were performed:

'_symmetry_cell_setting' value 'Triclinic' changed to 'triclinic'
according to /home/saulius/struct/CIF-dictionaries/cif_core.dic
dictionary named 'cif_core.dic' version 2.4.1 from
2010-06-29.

'_refine_ls_hydrogen_treatment' value 'refu' changed to
'refU' according to
/home/saulius/struct/CIF-dictionaries/cif_core.dic dictionary named
'cif_core.dic' version 2.4.1 from 2010-06-29.

Automatic conversion script
Id: cif_fix_values 1715 2011-07-08 13:25:40Z adriana 
;
_cod_original_cell_volume 1007.23(18)
_cod_original_sg_symbol_H-M 'P -1 '
_cod_original_formula_sum 'C23 H19 Mn1 O5'
_cod_database_code 4071114

loop_
_symmetry_equiv_pos_as_xyz
x,y,z
-x,-y,-z

loop_
_atom_site_label
_atom_site_type_symbol
_atom_site_fract_x
_atom_site_fract_y
_atom_site_fract_z
_atom_site_U_iso_or_equiv
_atom_site_occupancy
_atom_site_adp_type
Mn1 Mn 0.30916(3) 0.80702(2) 0.50659(2) 0.0201 1.0000 Uani
C1 C 0.13159(16) 0.88758(14) 0.38675(13) 0.0223 1.0000 Uani
C2 C 0.17353(15) 0.76466(13) 0.37339(13) 0.0200 1.0000 Uani
C3 C 0.33177(15) 0.73730(13) 0.34320(13) 0.0192 1.0000 Uani
C4 C 0.43757(15) 0.84329(14) 0.31768(13) 0.0213 1.0000 Uani
C5 C 0.38833(16) 0.96655(14) 0.32312(14) 0.0236 1.0000 Uani
C6 C 0.22750(17) 1.00808(14) 0.30469(14) 0.0241 1.0000 Uani
C7 C 0.19820(17) 1.05806(15) 0.16580(15) 0.0297 1.0000 Uani
C8 C 0.1057(2) 1.16503(19) 0.1295(2) 0.0479 1.0000 Uani
C9 C 0.0719(3) 1.2064(2) 0.0038(3) 0.0708 1.0000 Uani
C10 C 0.1296(3) 1.1430(3) -0.0836(2) 0.0669 1.0000 Uani
C11 C 0.2221(3) 1.0380(2) -0.04926(18) 0.0527 1.0000 Uani
C12 C 0.2567(2) 0.99599(18) 0.07521(17) 0.0400 1.0000 Uani
C13 C -0.08102(18) 0.67465(17) 0.44881(17) 0.0343 1.0000 Uani
C14 C 0.38168(16) 0.60634(14) 0.32541(14) 0.0228 1.0000 Uani
C15 C 0.37789(16) 0.61094(13) 0.18751(14) 0.0225 1.0000 Uani
C16 C 0.48705(19) 0.68307(17) 0.08681(16) 0.0337 1.0000 Uani
C17 C 0.4785(2) 0.68966(19) -0.03926(16) 0.0421 1.0000 Uani
C18 C 0.3625(2) 0.6256(2) -0.06637(17) 0.0455 1.0000 Uani
C19 C 0.2532(2) 0.5537(2) 0.03321(19) 0.0448 1.0000 Uani
C20 C 0.26096(19) 0.54666(16) 0.15966(16) 0.0329 1.0000 Uani
C21 C 0.20626(18) 0.67320(16) 0.63168(15) 0.0299 1.0000 Uani
C22 C 0.48492(17) 0.75703(15) 0.56987(14) 0.0253 1.0000 Uani
C23 C 0.26610(17) 0.92890(15) 0.58917(15) 0.0270 1.0000 Uani
O1 O 0.07668(11) 0.65998(10) 0.40118(10) 0.0256 1.0000 Uani
O2 O 0.53197(12) 0.57878(11) 0.35761(11) 0.0323 1.0000 Uani
O21 O 0.13976(16) 0.58702(13) 0.71031(12) 0.0498 1.0000 Uani
O22 O 0.59610(13) 0.72672(12) 0.60962(11) 0.0364 1.0000 Uani
O23 O 0.23835(14) 1.00815(12) 0.63918(12) 0.0400 1.0000 Uani
H2 H 0.5146 0.5261 0.4544 0.0589(14) 1.0000 Uiso
H11 H 0.0389 0.8955 0.4488 0.0589(14) 1.0000 Uiso
H41 H 0.5491 0.8288 0.2955 0.0589(14) 1.0000 Uiso
H51 H 0.4610 1.0277 0.3392 0.0589(14) 1.0000 Uiso
H61 H 0.2012 1.0799 0.3445 0.0589(14) 1.0000 Uiso
H81 H 0.0613 1.2116 0.1944 0.0589(14) 1.0000 Uiso
H91 H 0.0044 1.2841 -0.0226 0.0589(14) 1.0000 Uiso
H101 H 0.1037 1.1723 -0.1730 0.0589(14) 1.0000 Uiso
H111 H 0.2642 0.9910 -0.1136 0.0589(14) 1.0000 Uiso
H121 H 0.3264 0.9186 0.0995 0.0589(14) 1.0000 Uiso
H131 H -0.1397 0.5915 0.4657 0.0589(14) 1.0000 Uiso
H132 H -0.0909 0.6976 0.5309 0.0589(14) 1.0000 Uiso
H133 H -0.1263 0.7459 0.3846 0.0589(14) 1.0000 Uiso
H141 H 0.3082 0.5364 0.3846 0.0589(14) 1.0000 Uiso
H161 H 0.5718 0.7304 0.1059 0.0589(14) 1.0000 Uiso
H171 H 0.5583 0.7407 -0.1112 0.0589(14) 1.0000 Uiso
H181 H 0.3575 0.6308 -0.1573 0.0589(14) 1.0000 Uiso
H191 H 0.1675 0.5082 0.0133 0.0589(14) 1.0000 Uiso
H201 H 0.1818 0.4940 0.2317 0.0589(14) 1.0000 Uiso

loop_
_atom_site_aniso_label
_atom_site_aniso_U_11
_atom_site_aniso_U_22
_atom_site_aniso_U_33
_atom_site_aniso_U_23
_atom_site_aniso_U_13
_atom_site_aniso_U_12
Mn1 0.02057(11) 0.02145(11) 0.01976(10) -0.00824(8) -0.00428(8) 0.00331(8)
C1 0.0218(7) 0.0231(7) 0.0227(7) -0.0080(6) -0.0043(5) 0.0039(5)
C2 0.0202(7) 0.0215(7) 0.0186(6) -0.0063(5) -0.0030(5) -0.0007(5)
C3 0.0209(6) 0.0199(7) 0.0172(6) -0.0066(5) -0.0027(5) 0.0020(5)
C4 0.0200(7) 0.0235(7) 0.0198(6) -0.0062(5) -0.0017(5) -0.0007(5)
C5 0.0240(7) 0.0216(7) 0.0267(7) -0.0081(6) -0.0062(6) -0.0016(6)
C6 0.0266(7) 0.0181(7) 0.0293(8) -0.0078(6) -0.0083(6) 0.0029(5)
C7 0.0281(8) 0.0243(8) 0.0322(8) 0.0013(6) -0.0106(6) -0.0051(6)
C8 0.0437(11) 0.0409(11) 0.0521(12) 0.0004(9) -0.0169(9) 0.0087(9)
C9 0.0563(14) 0.0645(16) 0.0713(17) 0.0202(13) -0.0325(13) 0.0082(12)
C10 0.0594(14) 0.0888(19) 0.0365(11) 0.0143(12) -0.0229(11) -0.0208(13)
C11 0.0640(14) 0.0621(13) 0.0265(9) -0.0021(9) -0.0100(9) -0.0218(11)
C12 0.0514(11) 0.0381(10) 0.0280(9) -0.0035(7) -0.0105(8) -0.0053(8)
C13 0.0210(7) 0.0346(9) 0.0407(10) -0.0041(7) 0.0001(7) -0.0041(6)
C14 0.0241(7) 0.0197(7) 0.0238(7) -0.0065(6) -0.0023(6) 0.0034(5)
C15 0.0250(7) 0.0188(7) 0.0243(7) -0.0088(6) -0.0025(6) 0.0046(5)
C16 0.0363(9) 0.0350(9) 0.0299(8) -0.0136(7) 0.0021(7) -0.0054(7)
C17 0.0524(11) 0.0420(10) 0.0259(8) -0.0070(8) 0.0040(8) -0.0016(9)
C18 0.0566(13) 0.0565(12) 0.0273(9) -0.0159(9) -0.0136(8) 0.0110(10)
C19 0.0429(11) 0.0569(12) 0.0451(11) -0.0253(10) -0.0185(9) 0.0017(9)
C20 0.0312(8) 0.0341(9) 0.0344(9) -0.0128(7) -0.0039(7) -0.0022(7)
C21 0.0316(8) 0.0344(9) 0.0251(8) -0.0090(7) -0.0085(6) 0.0010(7)
C22 0.0280(8) 0.0248(7) 0.0236(7) -0.0089(6) -0.0036(6) 0.0034(6)
C23 0.0237(7) 0.0318(8) 0.0281(8) -0.0114(6) -0.0085(6) 0.0058(6)
O1 0.0209(5) 0.0222(5) 0.0322(6) -0.0080(4) 0.0000(4) -0.0038(4)
O2 0.0308(6) 0.0345(6) 0.0328(6) -0.0103(5) -0.0111(5) 0.0137(5)
O21 0.0553(9) 0.0509(8) 0.0330(7) 0.0023(6) -0.0041(6) -0.0184(7)
O22 0.0299(6) 0.0404(7) 0.0407(7) -0.0107(5) -0.0150(5) 0.0088(5)
O23 0.0395(7) 0.0443(7) 0.0494(8) -0.0318(6) -0.0131(6) 0.0134(6)

loop_
_atom_type_symbol
_atom_type_scat_dispersion_real
_atom_type_scat_dispersion_imag
_atom_type_scat_Cromer_Mann_a1
_atom_type_scat_Cromer_Mann_b1
_atom_type_scat_Cromer_Mann_a2
_atom_type_scat_Cromer_Mann_b2
_atom_type_scat_Cromer_Mann_a3
_atom_type_scat_Cromer_Mann_b3
_atom_type_scat_Cromer_Mann_a4
_atom_type_scat_Cromer_Mann_b4
_atom_type_scat_Cromer_Mann_c
_atom_type_scat_source
C 0.0033 0.0016 2.3100 20.8439 1.0200 10.2075 1.5886 0.5687 0.8650 51.6512 0.2156 'International Tables Vol C 4.2.6.8 and 6.1.1.4'
H 0.0000 0.0000 0.4930 10.5109 0.3229 26.1257 0.1402 3.1424 0.0408 57.7998 0.0030 'International Tables Vol C 4.2.6.8 and 6.1.1.4'
O 0.0106 0.0060 3.0485 13.2771 2.2868 5.7011 1.5463 0.3239 0.8670 32.9089 0.2508 'International Tables Vol C 4.2.6.8 and 6.1.1.4'
Mn 0.3368 0.7283 11.2819 5.3409 7.3573 0.3432 3.0193 17.8674 2.2441 83.7543 1.0896 'International Tables Vol C 4.2.6.8 and 6.1.1.4'

loop_
_geom_angle_atom_site_label_1
_geom_angle_atom_site_label_2
_geom_angle_atom_site_label_3
_geom_angle
_geom_angle_publ_flag
C1 Mn1 C2 37.09(5) yes
C1 Mn1 C3 68.64(5) yes
C2 Mn1 C3 38.53(5) yes
C1 Mn1 C4 78.95(5) yes
C2 Mn1 C4 68.10(5) yes
C3 Mn1 C4 38.99(5) yes
C1 Mn1 C5 64.30(5) yes
C2 Mn1 C5 77.79(5) yes
C3 Mn1 C5 68.35(5) yes
C4 Mn1 C5 37.13(5) yes
C1 Mn1 C21 101.70(6) yes
C2 Mn1 C21 87.49(6) yes
C3 Mn1 C21 102.06(6) yes
C4 Mn1 C21 138.67(7) yes
C5 Mn1 C21 164.89(6) yes
C1 Mn1 C22 166.62(6) yes
C2 Mn1 C22 139.53(6) yes
C3 Mn1 C22 103.30(6) yes
C4 Mn1 C22 88.15(6) yes
C5 Mn1 C22 103.11(6) yes
C1 Mn1 C23 89.80(6) yes
C2 Mn1 C23 125.61(6) yes
C3 Mn1 C23 154.01(6) yes
C4 Mn1 C23 125.02(6) yes
C5 Mn1 C23 89.63(6) yes
C21 Mn1 C22 90.29(7) yes
C21 Mn1 C23 96.26(7) yes
C22 Mn1 C23 94.81(7) yes
Mn1 C1 C2 70.98(8) yes
Mn1 C1 C6 93.94(9) yes
C2 C1 C6 119.21(12) yes
Mn1 C1 H11 105.3 no
C2 C1 H11 120.2 no
C6 C1 H11 120.6 no
Mn1 C2 C1 71.93(8) yes
Mn1 C2 C3 68.22(7) yes
C1 C2 C3 119.70(13) yes
Mn1 C2 O1 125.75(9) yes
C1 C2 O1 125.24(12) yes
C3 C2 O1 114.62(12) yes
Mn1 C3 C2 73.25(8) yes
Mn1 C3 C4 70.50(8) yes
C2 C3 C4 116.43(12) yes
Mn1 C3 C14 131.63(9) yes
C2 C3 C14 121.29(12) yes
C4 C3 C14 121.96(12) yes
Mn1 C4 C3 70.51(8) yes
Mn1 C4 C5 75.55(9) yes
C3 C4 C5 121.30(13) yes
Mn1 C4 H41 126.5 no
C3 C4 H41 119.1 no
C5 C4 H41 119.6 no
Mn1 C5 C4 67.32(8) yes
Mn1 C5 C6 93.15(9) yes
C4 C5 C6 120.44(12) yes
Mn1 C5 H51 109.5 no
C4 C5 H51 119.4 no
C6 C5 H51 120.2 no
C1 C6 C5 102.92(11) yes
C1 C6 C7 113.84(12) yes
C5 C6 C7 116.42(13) yes
C1 C6 H61 107.8 no
C5 C6 H61 108.1 no
C7 C6 H61 107.4 no
C6 C7 C8 119.59(16) yes
C6 C7 C12 121.76(14) yes
C8 C7 C12 118.60(16) yes
C7 C8 C9 119.6(2) yes
C7 C8 H81 119.9 no
C9 C8 H81 120.6 no
C8 C9 C10 120.9(2) yes
C8 C9 H91 119.6 no
C10 C9 H91 119.5 no
C9 C10 C11 120.08(19) yes
C9 C10 H101 120.5 no
C11 C10 H101 119.4 no
C10 C11 C12 119.6(2) yes
C10 C11 H111 120.1 no
C12 C11 H111 120.3 no
C11 C12 C7 121.24(18) yes
C11 C12 H121 119.1 no
C7 C12 H121 119.7 no
O1 C13 H131 110.3 no
O1 C13 H132 110.2 no
H131 C13 H132 108.6 no
O1 C13 H133 110.2 no
H131 C13 H133 108.9 no
H132 C13 H133 108.5 no
C3 C14 C15 109.15(11) yes
C3 C14 O2 109.46(12) yes
C15 C14 O2 111.41(12) yes
C3 C14 H141 108.6 no
C15 C14 H141 109.0 no
O2 C14 H141 109.1 no
C14 C15 C16 121.10(13) yes
C14 C15 C20 119.90(13) yes
C16 C15 C20 118.96(14) yes
C15 C16 C17 120.19(16) yes
C15 C16 H161 119.6 no
C17 C16 H161 120.2 no
C16 C17 C18 120.63(17) yes
C16 C17 H171 119.8 no
C18 C17 H171 119.6 no
C17 C18 C19 119.56(16) yes
C17 C18 H181 120.0 no
C19 C18 H181 120.5 no
C18 C19 C20 120.16(17) yes
C18 C19 H191 119.5 no
C20 C19 H191 120.3 no
C19 C20 C15 120.50(16) yes
C19 C20 H201 119.9 no
C15 C20 H201 119.6 no
Mn1 C21 O21 179.00(15) yes
Mn1 C22 O22 179.35(14) yes
Mn1 C23 O23 178.56(14) yes
C13 O1 C2 118.05(12) yes
C14 O2 H2 105.3 no

loop_
_geom_bond_atom_site_label_1
_geom_bond_atom_site_label_2
_geom_bond_distance
_geom_bond_publ_flag
Mn1 C1 2.2277(14) yes
Mn1 C2 2.2154(14) yes
Mn1 C3 2.1483(13) yes
Mn1 C4 2.1482(14) yes
Mn1 C5 2.2546(15) yes
Mn1 C21 1.8155(17) yes
Mn1 C22 1.8265(15) yes
Mn1 C23 1.8204(15) yes
C1 C2 1.4130(19) yes
C1 C6 1.530(2) yes
C1 H11 1.006 no
C2 C3 1.4413(18) yes
C2 O1 1.3689(16) yes
C3 C4 1.4339(19) yes
C3 C14 1.5304(19) yes
C4 C5 1.405(2) yes
C4 H41 1.005 no
C5 C6 1.520(2) yes
C5 H51 1.012 no
C6 C7 1.538(2) yes
C6 H61 1.008 no
C7 C8 1.397(2) yes
C7 C12 1.398(2) yes
C8 C9 1.413(3) yes
C8 H81 1.023 no
C9 C10 1.378(4) yes
C9 H91 1.016 no
C10 C11 1.379(3) yes
C10 H101 1.011 no
C11 C12 1.404(2) yes
C11 H111 1.017 no
C12 H121 1.023 no
C13 O1 1.4427(18) yes
C13 H131 1.003 no
C13 H132 1.007 no
C13 H133 1.004 no
C14 C15 1.526(2) yes
C14 O2 1.4455(17) yes
C14 H141 1.008 no
C15 C16 1.401(2) yes
C15 C20 1.395(2) yes
C16 C17 1.397(2) yes
C16 H161 1.010 no
C17 C18 1.383(3) yes
C17 H171 1.008 no
C18 C19 1.394(3) yes
C18 H181 1.005 no
C19 C20 1.399(2) yes
C19 H191 1.010 no
C20 H201 1.012 no
C21 O21 1.1606(19) yes
C22 O22 1.1519(17) yes
C23 O23 1.1556(18) yes
O2 H2 1.042 no
